data_7010869
loop_
_publ_author_name
'Chang, Ku-Hsien'
'Lin, Ying-Chih'
'Liu, Yi-Hong'
'Wang, Yu'

_publ_section_title
;
 Reactions of ruthenium cyclopropenyl complexes with trimethylsilyl
 azide
;
_journal_issue 21
_journal_name_full 'Journal of the Chemical Society, Dalton Transactions'
_journal_page_first 3154
_journal_paper_doi 10.1039/b104635g
_journal_year 2001
_chemical_formula_sum 'C56 H48 F6 N P3 Ru'
_chemical_formula_weight 1042.93
_chemical_name_systematic
; 
? 
;
_space_group_IT_number 14
_symmetry_cell_setting monoclinic
_symmetry_space_group_name_Hall '-P 2yn'
_symmetry_space_group_name_H-M 'P 1 21/n 1'
_atom_sites_solution_hydrogens geom
_atom_sites_solution_primary direct
_atom_sites_solution_secondary difmap
_audit_creation_method SHELXL
_cell_angle_alpha 90.00
_cell_angle_beta 95.9150(10)
_cell_angle_gamma 90.00
_cell_formula_units_Z 4
_cell_length_a 11.06400(10)
_cell_length_b 25.2988(4)
_cell_length_c 18.45690(10)
_cell_measurement_reflns_used 8192
_cell_measurement_temperature 296(2)
_cell_volume 5138.69(10)
_computing_cell_refinement 'Siemens SAINT'
_computing_data_collection 'Siemens SMART'
_computing_data_reduction 'Siemens SAINT'
_computing_molecular_graphics 'Siemens SHELXTL'
_computing_publication_material 'Siemens SHELXTL'
_computing_structure_refinement 'SHELXL-93 (Sheldrick, 1993)'
_computing_structure_solution 'SHELXS-86 (Sheldrick, 1990)'
_diffrn_ambient_temperature 296(2)
_diffrn_measurement_device 'Siemens SMART CCD'
_diffrn_measurement_method '\w scans'
_diffrn_radiation_monochromator graphite
_diffrn_radiation_source 'normal-focus sealed tube'
_diffrn_radiation_type MoK\a
_diffrn_radiation_wavelength 0.71073
_diffrn_reflns_av_R_equivalents 0.0737
_diffrn_reflns_av_sigmaI/netI 0.0494
_diffrn_reflns_limit_h_max 14
_diffrn_reflns_limit_h_min -14
_diffrn_reflns_limit_k_max 33
_diffrn_reflns_limit_k_min -34
_diffrn_reflns_limit_l_max 24
_diffrn_reflns_limit_l_min -24
_diffrn_reflns_number 53270
_diffrn_reflns_theta_max 25.00
_diffrn_reflns_theta_min 1.37
_exptl_absorpt_coefficient_mu 0.457
_exptl_absorpt_correction_T_max 0.492
_exptl_absorpt_correction_T_min 0.388
_exptl_absorpt_correction_type SADABS
_exptl_crystal_colour yellow
_exptl_crystal_density_diffrn 1.348
_exptl_crystal_density_meas ?
_exptl_crystal_F_000 2136
_exptl_crystal_size_max .1
_exptl_crystal_size_mid .15
_exptl_crystal_size_min .2
_refine_diff_density_max 0.986
_refine_diff_density_min -0.476
_refine_diff_density_rms 0.085
_refine_ls_extinction_method none
_refine_ls_goodness_of_fit_all 1.263
_refine_ls_goodness_of_fit_obs 1.344
_refine_ls_matrix_type full
_refine_ls_number_parameters 604
_refine_ls_number_reflns 8610
_refine_ls_number_restraints 0
_refine_ls_restrained_S_all 1.269
_refine_ls_restrained_S_obs 1.344
_refine_ls_R_factor_all 0.0939
_refine_ls_R_factor_obs 0.0643
_refine_ls_shift/esd_max 0.019
_refine_ls_shift/esd_mean 0.003
_refine_ls_structure_factor_coef Fsqd
_refine_ls_weighting_details 'w=1/[\s^2^(Fo^2^)+(0.1000P)^2^+0.0000P] where P=(Fo^2^+2Fc^2^)/3'
_refine_ls_weighting_scheme calc
_refine_ls_wR_factor_all 0.1914
_refine_ls_wR_factor_obs 0.1728
_reflns_number_observed 6696
_reflns_number_total 9045
_reflns_observed_criterion >2sigma(I)
_cod_data_source_file b104635g.txt
_cod_data_source_block ic5416
_cod_depositor_comments
;
The following automatic conversions were performed:
'_symmetry_cell_setting' value 'Monoclinic' changed to 'monoclinic'
according to '/home/saulius/struct/CIF-dictionaries/cif_core.dic'
dictionary named 'cif_core.dic' version 2.4.1 from 2010-06-29.

Automatic conversion script
Id: cif_fix_enum 1527 2010-12-29 10:47:43Z saulius 

The following automatic conversions were performed:

'_exptl_crystal_density_meas' value 'not_measured' was changed to '?'
- the value is perceived as not measured.

Automatic conversion script
Id: cif_fix_values 3008 2015-01-20 13:52:24Z robertas 

The following automatic conversions were performed:

'_refine_ls_weighting_scheme' value 'calc
w=1/[\s^2^(Fo^2^)+(0.1000P)^2^+0.0000P] where P=(Fo^2^+2Fc^2^)/3' was
changed to 'calc'. New tag '_refine_ls_weighting_details' was
created. The value of the new tag was set to
'w=1/[\s^2^(Fo^2^)+(0.1000P)^2^+0.0000P] where P=(Fo^2^+2Fc^2^)/3'.

Automatic conversion script
Id: cif_fix_values 3143 2015-03-26 13:38:13Z robertas 
;
_cod_original_sg_symbol_H-M P2(1)/n
_cod_database_code 7010869

loop_
_symmetry_equiv_pos_as_xyz
'x, y, z'
'-x+1/2, y+1/2, -z+1/2'
'-x, -y, -z'
'x-1/2, -y-1/2, z-1/2'

loop_
_atom_site_aniso_label
_atom_site_aniso_U_11
_atom_site_aniso_U_22
_atom_site_aniso_U_33
_atom_site_aniso_U_23
_atom_site_aniso_U_13
_atom_site_aniso_U_12
Ru 0.0344(2) 0.0464(3) 0.0376(2) 0.0041(2) 0.0040(2) 0.0033(2)
P1 0.0388(7) 0.0406(7) 0.0371(7) -0.0004(5) 0.0019(5) 0.0041(5)
P2 0.0414(7) 0.0468(8) 0.0355(7) -0.0014(6) 0.0046(5) 0.0022(6)
N 0.046(2) 0.039(2) 0.047(3) 0.003(2) -0.004(2) 0.004(2)
C1 0.061(4) 0.057(4) 0.076(4) -0.008(3) -0.012(3) 0.009(3)
C2 0.094(6) 0.093(6) 0.174(9) -0.063(6) -0.033(6) 0.047(5)
C3 0.106(6) 0.068(5) 0.147(8) -0.043(5) -0.032(6) 0.025(5)
C4 0.069(4) 0.099(6) 0.075(5) 0.039(4) 0.027(4) 0.002(4)
C5 0.063(5) 0.089(6) 0.123(7) -0.006(5) 0.039(5) -0.024(4)
C6 0.031(3) 0.167(8) 0.063(4) 0.000(5) 0.008(3) -0.014(4)
C7 0.059(4) 0.090(5) 0.103(6) 0.032(5) 0.045(4) 0.023(4)
C8 0.059(4) 0.112(6) 0.054(4) -0.003(4) 0.026(3) -0.010(4)
C9 0.129(8) 0.078(6) 0.106(7) -0.045(5) -0.039(6) 0.042(5)
C10 0.147(12) 0.268(18) 0.124(10) -0.094(11) -0.018(9) -0.034(12)
C11 0.126(12) 0.304(24) 0.257(21) -0.200(20) 0.017(13) -0.011(13)
C12 0.312(35) 0.173(22) 0.159(19) -0.100(16) -0.133(22) 0.143(22)
C13 0.369(39) 0.085(10) 0.239(28) -0.043(12) -0.159(26) 0.080(15)
C14 0.273(16) 0.059(5) 0.187(12) -0.027(6) -0.133(12) 0.027(7)
C15 0.064(4) 0.056(4) 0.136(8) -0.011(4) 0.002(5) 0.019(3)
C16 0.079(6) 0.078(5) 0.129(8) 0.002(5) -0.001(5) 0.010(4)
C17 0.110(9) 0.137(9) 0.147(10) -0.008(7) -0.051(8) 0.004(7)
C18 0.060(7) 0.144(11) 0.271(20) -0.023(13) -0.034(11) 0.013(6)
C19 0.074(8) 0.120(9) 0.312(22) -0.020(14) 0.043(12) 0.016(6)
C20 0.101(7) 0.090(6) 0.180(11) 0.002(6) 0.037(7) 0.024(5)
C21 0.048(3) 0.043(3) 0.033(3) -0.001(2) -0.005(2) 0.004(2)
C22 0.087(5) 0.050(3) 0.048(3) -0.006(3) 0.001(3) 0.000(3)
C23 0.140(7) 0.049(4) 0.061(4) -0.017(3) 0.006(4) 0.000(4)
C24 0.130(7) 0.055(4) 0.056(4) 0.003(3) -0.001(4) -0.023(4)
C25 0.093(5) 0.069(4) 0.050(4) 0.010(3) 0.004(3) -0.031(4)
C26 0.071(4) 0.056(3) 0.046(3) 0.000(3) 0.003(3) -0.010(3)
C27 0.046(3) 0.053(3) 0.038(3) -0.006(2) 0.001(2) -0.002(2)
C28 0.071(4) 0.059(4) 0.064(4) -0.010(3) -0.002(3) -0.009(3)
C29 0.074(5) 0.104(6) 0.075(5) -0.025(4) 0.003(4) -0.033(4)
C30 0.057(4) 0.144(8) 0.054(4) -0.006(4) -0.006(3) -0.024(5)
C31 0.049(4) 0.118(6) 0.058(4) 0.010(4) -0.008(3) 0.004(4)
C32 0.052(3) 0.068(4) 0.048(3) 0.004(3) 0.001(3) 0.006(3)
C33 0.053(3) 0.047(3) 0.041(3) 0.000(2) 0.004(2) 0.008(2)
C34 0.060(4) 0.068(4) 0.048(3) -0.008(3) 0.008(3) 0.008(3)
C35 0.062(4) 0.097(5) 0.067(4) -0.007(4) 0.022(3) 0.017(4)
C36 0.092(5) 0.099(5) 0.059(4) -0.008(4) 0.028(4) 0.032(4)
C37 0.110(6) 0.096(5) 0.046(4) -0.016(4) 0.001(4) 0.028(5)
C38 0.067(4) 0.072(4) 0.040(3) -0.006(3) 0.001(3) 0.015(3)
C39 0.078(4) 0.048(3) 0.038(3) 0.000(2) 0.007(3) 0.000(3)
C40 0.085(5) 0.060(4) 0.050(3) 0.001(3) 0.018(3) 0.020(3)
C41 0.122(7) 0.073(5) 0.075(5) -0.004(4) 0.029(5) 0.035(5)
C42 0.194(11) 0.051(4) 0.074(5) -0.006(4) 0.037(6) 0.016(6)
C43 0.141(8) 0.064(5) 0.072(5) -0.017(4) 0.015(5) -0.018(5)
C44 0.087(5) 0.060(4) 0.066(4) -0.009(3) 0.008(3) -0.010(3)
C45 0.036(3) 0.057(3) 0.043(3) -0.008(2) 0.003(2) -0.006(2)
C46 0.051(3) 0.088(5) 0.042(3) 0.000(3) 0.002(3) -0.009(3)
C47 0.064(4) 0.125(6) 0.050(4) 0.010(4) 0.011(3) -0.022(4)
C48 0.048(4) 0.135(7) 0.074(5) -0.010(5) 0.015(3) -0.002(4)
C49 0.047(4) 0.095(5) 0.085(5) -0.019(4) 0.011(3) 0.005(3)
C50 0.043(3) 0.074(4) 0.059(4) -0.008(3) 0.003(3) -0.008(3)
C51 0.039(3) 0.060(3) 0.040(3) -0.002(2) 0.003(2) -0.004(2)
C52 0.072(4) 0.063(4) 0.051(3) -0.008(3) -0.001(3) -0.003(3)
C53 0.087(5) 0.098(6) 0.044(4) -0.003(4) -0.020(3) 0.002(4)
C54 0.086(5) 0.108(6) 0.053(4) 0.030(4) -0.016(4) -0.006(4)
C55 0.102(5) 0.072(4) 0.069(5) 0.022(4) -0.032(4) -0.010(4)
C56 0.080(4) 0.064(4) 0.054(4) 0.009(3) -0.015(3) -0.007(3)
P3 0.0694(11) 0.0590(10) 0.0839(13) 0.0078(9) 0.0018(9) 0.0062(8)
F1 0.134(4) 0.102(4) 0.177(6) -0.047(4) -0.007(4) 0.001(3)
F2 0.092(4) 0.145(5) 0.202(6) -0.014(4) 0.038(4) 0.025(3)
F3 0.139(5) 0.221(7) 0.154(5) 0.105(5) 0.033(4) 0.039(5)
F4 0.080(3) 0.175(6) 0.216(7) 0.002(5) -0.031(4) 0.045(4)
F5 0.218(8) 0.115(5) 0.305(11) -0.105(6) -0.032(7) 0.003(5)
F6 0.296(10) 0.193(7) 0.117(5) 0.059(5) 0.063(6) 0.031(7)

loop_
_atom_site_label
_atom_site_type_symbol
_atom_site_fract_x
_atom_site_fract_y
_atom_site_fract_z
_atom_site_U_iso_or_equiv
_atom_site_thermal_displace_type
_atom_site_occupancy
_atom_site_calc_flag
_atom_site_refinement_flags
_atom_site_disorder_group
Ru Ru 0.46523(3) -0.43220(2) 0.69625(2) 0.0395(2) Uani 1 d . .
P1 P 0.46783(11) -0.46254(5) 0.81801(7) 0.0390(3) Uani 1 d . .
P2 P 0.30043(12) -0.48181(5) 0.64131(7) 0.0412(3) Uani 1 d . .
N N 0.3517(4) -0.3727(2) 0.7200(2) 0.0447(10) Uani 1 d . .
C1 C 0.2957(6) -0.3377(2) 0.7345(4) 0.066(2) Uani 1 d . .
C2 C 0.2222(8) -0.2924(3) 0.7582(6) 0.123(4) Uani 1 d . .
H2A H 0.2004(8) -0.3044(3) 0.8057(6) 0.148 Uiso 1 calc R .
C3 C 0.2845(8) -0.2459(3) 0.7759(5) 0.110(3) Uani 1 d . .
H3A H 0.2348(8) -0.2253(3) 0.8058(5) 0.133 Uiso 1 calc R .
H3B H 0.2881(8) -0.2264(3) 0.7310(5) 0.133 Uiso 1 calc R .
C4 C 0.5461(7) -0.3906(3) 0.6069(4) 0.080(2) Uani 1 d . .
H4A H 0.5019(7) -0.3675(3) 0.5707(4) 0.096 Uiso 1 calc R .
C5 C 0.6073(7) -0.3740(3) 0.6725(5) 0.090(2) Uani 1 d . .
H5A H 0.6142(7) -0.3375(3) 0.6902(5) 0.107 Uiso 1 calc R .
C6 C 0.6633(5) -0.4170(4) 0.7052(4) 0.087(2) Uani 1 d . .
H6A H 0.7172(5) -0.4163(4) 0.7508(4) 0.104 Uiso 1 calc R .
C7 C 0.6349(6) -0.4634(3) 0.6606(5) 0.081(2) Uani 1 d . .
H7A H 0.6682(6) -0.4991(3) 0.6682(5) 0.098 Uiso 1 calc R .
C8 C 0.5625(6) -0.4442(3) 0.5990(4) 0.073(2) Uani 1 d . .
H8A H 0.5329(6) -0.4652(3) 0.5562(4) 0.088 Uiso 1 calc R .
C9 C 0.4117(10) -0.2466(4) 0.8147(6) 0.108(3) Uani 1 d . .
C10 C 0.5058(13) -0.2218(7) 0.7807(7) 0.182(6) Uani 1 d . .
H10A H 0.4887(13) -0.2051(7) 0.7360(7) 0.218 Uiso 1 calc R .
C11 C 0.6307(15) -0.2229(9) 0.8166(12) 0.229(10) Uani 1 d . .
H11A H 0.6984(15) -0.2075(9) 0.7991(12) 0.275 Uiso 1 calc R .
C12 C 0.6295(28) -0.2506(8) 0.8805(12) 0.225(17) Uani 1 d . .
H12A H 0.7091(28) -0.2547(8) 0.9013(12) 0.270 Uiso 1 calc R .
C13 C 0.5570(29) -0.2733(7) 0.9223(14) 0.244(17) Uani 1 d . .
H13A H 0.5746(29) -0.2876(7) 0.9686(14) 0.293 Uiso 1 calc R .
C14 C 0.4412(14) -0.2702(3) 0.8774(8) 0.184(7) Uani 1 d . .
H14A H 0.3775(14) -0.2878(3) 0.8961(8) 0.221 Uiso 1 calc R .
C15 C 0.0977(7) -0.2891(3) 0.7127(6) 0.086(2) Uani 1 d . .
C16 C 0.0861(8) -0.2899(3) 0.6398(6) 0.096(2) Uani 1 d . .
H16A H 0.1542(8) -0.2916(3) 0.6142(6) 0.116 Uiso 1 calc R .
C17 C -0.0298(11) -0.2880(4) 0.6031(7) 0.136(4) Uani 1 d . .
H17A H -0.0406(11) -0.2899(4) 0.5525(7) 0.163 Uiso 1 calc R .
C18 C -0.1279(11) -0.2833(6) 0.6420(11) 0.162(7) Uani 1 d . .
H18A H -0.2051(11) -0.2805(6) 0.6171(11) 0.194 Uiso 1 calc R .
C19 C -0.1159(12) -0.2826(5) 0.7145(12) 0.167(7) Uani 1 d . .
H19A H -0.1843(12) -0.2802(5) 0.7397(12) 0.201 Uiso 1 calc R .
C20 C -0.0043(10) -0.2853(3) 0.7516(7) 0.122(3) Uani 1 d . .
H20A H 0.0048(10) -0.2847(3) 0.8022(7) 0.146 Uiso 1 calc R .
C21 C 0.4301(5) -0.5321(2) 0.8342(3) 0.0420(12) Uani 1 d . .
C22 C 0.4777(7) -0.5706(2) 0.7915(3) 0.062(2) Uani 1 d . .
H22A H 0.5264(7) -0.5608(2) 0.7556(3) 0.075 Uiso 1 calc R .
C23 C 0.4528(8) -0.6235(3) 0.8022(4) 0.084(2) Uani 1 d . .
H23A H 0.4873(8) -0.6493(3) 0.7749(4) 0.100 Uiso 1 calc R .
C24 C 0.3777(8) -0.6378(3) 0.8530(4) 0.081(2) Uani 1 d . .
H24A H 0.3587(8) -0.6732(3) 0.8586(4) 0.097 Uiso 1 calc R .
C25 C 0.3302(6) -0.6011(3) 0.8953(3) 0.071(2) Uani 1 d . .
H25A H 0.2809(6) -0.6115(3) 0.9306(3) 0.085 Uiso 1 calc R .
C26 C 0.3548(5) -0.5482(2) 0.8862(3) 0.0579(15) Uani 1 d . .
H26A H 0.3209(5) -0.5231(2) 0.9149(3) 0.070 Uiso 1 calc R .
C27 C 0.6182(5) -0.4558(2) 0.8682(3) 0.0461(12) Uani 1 d . .
C28 C 0.6691(6) -0.4058(3) 0.8776(3) 0.065(2) Uani 1 d . .
H28A H 0.6257(6) -0.3767(3) 0.8580(3) 0.078 Uiso 1 calc R .
C29 C 0.7828(7) -0.3977(3) 0.9152(4) 0.085(2) Uani 1 d . .
H29A H 0.8166(7) -0.3640(3) 0.9183(4) 0.101 Uiso 1 calc R .
C30 C 0.8452(7) -0.4399(4) 0.9478(4) 0.086(2) Uani 1 d . .
H30A H 0.9198(7) -0.4346(4) 0.9749(4) 0.103 Uiso 1 calc R .
C31 C 0.7961(6) -0.4905(3) 0.9401(3) 0.076(2) Uani 1 d . .
H31A H 0.8386(6) -0.5193(3) 0.9608(3) 0.091 Uiso 1 calc R .
C32 C 0.6838(5) -0.4973(2) 0.9012(3) 0.0562(14) Uani 1 d . .
H32A H 0.6510(5) -0.5312(2) 0.8971(3) 0.067 Uiso 1 calc R .
C33 C 0.3746(5) -0.4269(2) 0.8803(3) 0.0470(12) Uani 1 d . .
C34 C 0.2516(5) -0.4186(2) 0.8580(3) 0.0583(15) Uani 1 d . .
H34A H 0.2187(5) -0.4305(2) 0.8125(3) 0.070 Uiso 1 calc R .
C35 C 0.1774(6) -0.3925(3) 0.9037(4) 0.074(2) Uani 1 d . .
H35A H 0.0956(6) -0.3870(3) 0.8885(4) 0.089 Uiso 1 calc R .
C36 C 0.2260(7) -0.3750(3) 0.9718(4) 0.082(2) Uani 1 d . .
H36A H 0.1774(7) -0.3577(3) 1.0025(4) 0.098 Uiso 1 calc R .
C37 C 0.3470(7) -0.3836(3) 0.9931(4) 0.084(2) Uani 1 d . .
H37A H 0.3802(7) -0.3715(3) 1.0384(4) 0.101 Uiso 1 calc R .
C38 C 0.4202(6) -0.4096(2) 0.9491(3) 0.0601(15) Uani 1 d . .
H38A H 0.5013(6) -0.4158(2) 0.9656(3) 0.072 Uiso 1 calc R .
C39 C 0.3178(6) -0.5521(2) 0.6185(3) 0.0547(14) Uani 1 d . .
C40 C 0.4335(6) -0.5722(2) 0.6101(3) 0.064(2) Uani 1 d . .
H40A H 0.5018(6) -0.5508(2) 0.6186(3) 0.077 Uiso 1 calc R .
C41 C 0.4451(9) -0.6245(3) 0.5888(4) 0.088(2) Uani 1 d . .
H41A H 0.5218(9) -0.6377(3) 0.5829(4) 0.106 Uiso 1 calc R .
C42 C 0.3469(12) -0.6565(3) 0.5764(4) 0.105(3) Uani 1 d . .
H42A H 0.3570(12) -0.6917(3) 0.5635(4) 0.126 Uiso 1 calc R .
C43 C 0.2328(9) -0.6372(3) 0.5828(4) 0.092(2) Uani 1 d . .
H43A H 0.1654(9) -0.6591(3) 0.5736(4) 0.111 Uiso 1 calc R .
C44 C 0.2174(7) -0.5844(2) 0.6031(4) 0.071(2) Uani 1 d . .
H44A H 0.1398(7) -0.5712(2) 0.6064(4) 0.085 Uiso 1 calc R .
C45 C 0.1628(4) -0.4826(2) 0.6883(3) 0.0455(12) Uani 1 d . .
C46 C 0.1439(5) -0.5217(3) 0.7385(3) 0.061(2) Uani 1 d . .
H46A H 0.1977(5) -0.5499(3) 0.7455(3) 0.073 Uiso 1 calc R .
C47 C 0.0430(6) -0.5186(3) 0.7788(4) 0.079(2) Uani 1 d . .
H47A H 0.0301(6) -0.5448(3) 0.8125(4) 0.095 Uiso 1 calc R .
C48 C -0.0365(6) -0.4768(4) 0.7685(4) 0.085(2) Uani 1 d . .
H48A H -0.1034(6) -0.4750(4) 0.7950(4) 0.102 Uiso 1 calc R .
C49 C -0.0179(6) -0.4383(3) 0.7198(4) 0.075(2) Uani 1 d . .
H49A H -0.0711(6) -0.4098(3) 0.7139(4) 0.090 Uiso 1 calc R .
C50 C 0.0791(5) -0.4411(2) 0.6793(3) 0.059(2) Uani 1 d . .
H50A H 0.0894(5) -0.4149(2) 0.6451(3) 0.071 Uiso 1 calc R .
C51 C 0.2423(5) -0.4538(2) 0.5522(3) 0.0463(12) Uani 1 d . .
C52 C 0.1887(6) -0.4842(2) 0.4947(3) 0.063(2) Uani 1 d . .
H52A H 0.1842(6) -0.5207(2) 0.4997(3) 0.075 Uiso 1 calc R .
C53 C 0.1415(6) -0.4602(3) 0.4295(3) 0.078(2) Uani 1 d . .
H53A H 0.1089(6) -0.4810(3) 0.3908(3) 0.093 Uiso 1 calc R .
C54 C 0.1430(7) -0.4064(3) 0.4223(4) 0.084(2) Uani 1 d . .
H54A H 0.1071(7) -0.3907(3) 0.3799(4) 0.101 Uiso 1 calc R .
C55 C 0.1972(7) -0.3754(3) 0.4775(4) 0.084(2) Uani 1 d . .
H55A H 0.2000(7) -0.3389(3) 0.4721(4) 0.101 Uiso 1 calc R .
C56 C 0.2481(6) -0.3992(2) 0.5421(3) 0.068(2) Uani 1 d . .
H56A H 0.2866(6) -0.3783(2) 0.5790(3) 0.081 Uiso 1 calc R .
P3 P 0.5503(2) 0.23088(7) 0.45657(11) 0.0712(5) Uani 1 d . .
F1 F 0.5825(5) 0.2832(2) 0.4974(4) 0.139(2) Uani 1 d . .
F2 F 0.6892(5) 0.2147(2) 0.4637(4) 0.145(2) Uani 1 d . .
F3 F 0.5361(6) 0.2031(3) 0.5297(4) 0.170(3) Uani 1 d . .
F4 F 0.4138(5) 0.2467(3) 0.4506(4) 0.160(3) Uani 1 d . .
F5 F 0.5182(7) 0.1785(2) 0.4194(5) 0.217(4) Uani 1 d . .
F6 F 0.5649(9) 0.2601(3) 0.3848(4) 0.199(4) Uani 1 d . .

loop_
_atom_type_symbol
_atom_type_description
_atom_type_scat_dispersion_real
_atom_type_scat_dispersion_imag
_atom_type_scat_source
C C 0.0033 0.0016 'International Tables Vol C Tables 4.2.6.8 and 6.1.1.4'
H H 0.0000 0.0000 'International Tables Vol C Tables 4.2.6.8 and 6.1.1.4'
N N 0.0061 0.0033 'International Tables Vol C Tables 4.2.6.8 and 6.1.1.4'
F F 0.0171 0.0103 'International Tables Vol C Tables 4.2.6.8 and 6.1.1.4'
P P 0.1023 0.0942 'International Tables Vol C Tables 4.2.6.8 and 6.1.1.4'
Ru Ru -1.2594 0.8363 'International Tables Vol C Tables 4.2.6.8 and 6.1.1.4'

loop_
_geom_angle_atom_site_label_1
_geom_angle_atom_site_label_2
_geom_angle_atom_site_label_3
_geom_angle
_geom_angle_site_symmetry_1
_geom_angle_site_symmetry_3
_geom_angle_publ_flag
N Ru C7 153.4(2) . . ?
N Ru C8 129.8(2) . . ?
C7 Ru C8 37.3(3) . . ?
N Ru C6 118.8(3) . . ?
C7 Ru C6 38.4(3) . . ?
C8 Ru C6 61.5(3) . . ?
N Ru C4 96.6(2) . . ?
C7 Ru C4 61.7(3) . . ?
C8 Ru C4 36.3(3) . . ?
C6 Ru C4 60.1(3) . . ?
N Ru C5 91.0(3) . . ?
C7 Ru C5 62.4(3) . . ?
C8 Ru C5 61.2(3) . . ?
C6 Ru C5 35.6(3) . . ?
C4 Ru C5 36.4(3) . . ?
N Ru P2 91.11(12) . . ?
C7 Ru P2 109.1(2) . . ?
C8 Ru P2 89.8(2) . . ?
C6 Ru P2 147.3(2) . . ?
C4 Ru P2 106.6(2) . . ?
C5 Ru P2 142.9(3) . . ?
N Ru P1 89.01(12) . . ?
C7 Ru P1 103.9(2) . . ?
C8 Ru P1 140.0(2) . . ?
C6 Ru P1 94.0(2) . . ?
C4 Ru P1 152.9(2) . . ?
C5 Ru P1 117.4(3) . . ?
P2 Ru P1 99.72(5) . . ?
C27 P1 C21 102.5(2) . . ?
C27 P1 C33 100.1(2) . . ?
C21 P1 C33 102.3(2) . . ?
C27 P1 Ru 111.8(2) . . ?
C21 P1 Ru 118.9(2) . . ?
C33 P1 Ru 118.5(2) . . ?
C45 P2 C39 102.1(3) . . ?
C45 P2 C51 101.3(2) . . ?
C39 P2 C51 101.7(2) . . ?
C45 P2 Ru 116.5(2) . . ?
C39 P2 Ru 121.2(2) . . ?
C51 P2 Ru 111.2(2) . . ?
C1 N Ru 175.3(5) . . ?
N C1 C2 176.6(8) . . ?
C3 C2 C1 116.5(8) . . ?
C3 C2 C15 118.6(7) . . ?
C1 C2 C15 111.3(6) . . ?
C2 C3 C9 121.2(7) . . ?
C8 C4 C5 109.3(7) . . ?
C8 C4 Ru 71.3(3) . . ?
C5 C4 Ru 72.1(4) . . ?
C6 C5 C4 107.7(7) . . ?
C6 C5 Ru 71.6(4) . . ?
C4 C5 Ru 71.5(4) . . ?
C5 C6 C7 109.4(7) . . ?
C5 C6 Ru 72.8(4) . . ?
C7 C6 Ru 70.2(3) . . ?
C8 C7 C6 104.5(6) . . ?
C8 C7 Ru 71.7(4) . . ?
C6 C7 Ru 71.4(4) . . ?
C4 C8 C7 109.0(7) . . ?
C4 C8 Ru 72.5(4) . . ?
C7 C8 Ru 71.1(4) . . ?
C14 C9 C10 117.7(12) . . ?
C14 C9 C3 123.8(13) . . ?
C10 C9 C3 118.5(11) . . ?
C9 C10 C11 119.6(16) . . ?
C12 C11 C10 107.7(20) . . ?
C13 C12 C11 142.7(32) . . ?
C12 C13 C14 101.4(23) . . ?
C9 C14 C13 130.6(18) . . ?
C16 C15 C20 121.1(9) . . ?
C16 C15 C2 122.4(8) . . ?
C20 C15 C2 116.5(10) . . ?
C15 C16 C17 118.6(10) . . ?
C18 C17 C16 119.4(12) . . ?
C19 C18 C17 121.8(13) . . ?
C18 C19 C20 120.0(14) . . ?
C19 C20 C15 119.1(12) . . ?
C22 C21 C26 118.2(5) . . ?
C22 C21 P1 118.2(4) . . ?
C26 C21 P1 123.6(4) . . ?
C23 C22 C21 120.3(6) . . ?
C24 C23 C22 119.8(6) . . ?
C25 C24 C23 121.1(6) . . ?
C24 C25 C26 120.1(6) . . ?
C25 C26 C21 120.5(6) . . ?
C32 C27 C28 116.7(5) . . ?
C32 C27 P1 124.2(4) . . ?
C28 C27 P1 119.0(4) . . ?
C29 C28 C27 122.1(7) . . ?
C30 C29 C28 119.6(7) . . ?
C29 C30 C31 119.7(6) . . ?
C32 C31 C30 119.3(7) . . ?
C31 C32 C27 122.5(6) . . ?
C38 C33 C34 118.2(5) . . ?
C38 C33 P1 123.2(4) . . ?
C34 C33 P1 118.6(4) . . ?
C33 C34 C35 120.5(6) . . ?
C36 C35 C34 119.9(6) . . ?
C37 C36 C35 119.0(6) . . ?
C38 C37 C36 121.6(6) . . ?
C37 C38 C33 120.8(6) . . ?
C44 C39 C40 119.0(6) . . ?
C44 C39 P2 121.1(5) . . ?
C40 C39 P2 119.6(5) . . ?
C41 C40 C39 119.3(7) . . ?
C42 C41 C40 121.5(8) . . ?
C41 C42 C43 120.1(7) . . ?
C42 C43 C44 120.0(8) . . ?
C39 C44 C43 120.1(7) . . ?
C46 C45 C50 118.1(5) . . ?
C46 C45 P2 121.0(4) . . ?
C50 C45 P2 120.7(4) . . ?
C45 C46 C47 119.8(6) . . ?
C48 C47 C46 120.1(7) . . ?
C49 C48 C47 120.4(7) . . ?
C48 C49 C50 120.3(7) . . ?
C49 C50 C45 121.4(6) . . ?
C52 C51 C56 117.9(5) . . ?
C52 C51 P2 123.2(4) . . ?
C56 C51 P2 118.8(4) . . ?
C51 C52 C53 120.4(6) . . ?
C54 C53 C52 120.5(6) . . ?
C53 C54 C55 120.3(6) . . ?
C54 C55 C56 119.5(6) . . ?
C51 C56 C55 121.2(6) . . ?
F5 P3 F6 94.0(5) . . ?
F5 P3 F3 87.5(5) . . ?
F6 P3 F3 178.4(5) . . ?
F5 P3 F1 177.7(5) . . ?
F6 P3 F1 88.2(4) . . ?
F3 P3 F1 90.2(4) . . ?
F5 P3 F4 90.7(4) . . ?
F6 P3 F4 90.1(4) . . ?
F3 P3 F4 89.6(4) . . ?
F1 P3 F4 89.3(3) . . ?
F5 P3 F2 89.6(4) . . ?
F6 P3 F2 90.5(4) . . ?
F3 P3 F2 89.7(3) . . ?
F1 P3 F2 90.4(3) . . ?
F4 P3 F2 179.2(4) . . ?

loop_
_geom_bond_atom_site_label_1
_geom_bond_atom_site_label_2
_geom_bond_distance
_geom_bond_site_symmetry_2
_geom_bond_publ_flag
Ru N 2.038(4) . ?
Ru C7 2.199(6) . ?
Ru C8 2.206(6) . ?
Ru C6 2.214(6) . ?
Ru C4 2.221(6) . ?
Ru C5 2.229(7) . ?
Ru P2 2.3552(14) . ?
Ru P1 2.3721(13) . ?
P1 C27 1.827(5) . ?
P1 C21 1.840(5) . ?
P1 C33 1.855(5) . ?
P2 C45 1.828(5) . ?
P2 C39 1.842(6) . ?
P2 C51 1.845(5) . ?
N C1 1.129(7) . ?
C1 C2 1.495(9) . ?
C2 C3 1.386(11) . ?
C2 C15 1.540(11) . ?
C3 C9 1.511(11) . ?
C4 C8 1.378(10) . ?
C4 C5 1.391(11) . ?
C5 C6 1.360(11) . ?
C6 C7 1.451(11) . ?
C7 C8 1.407(10) . ?
C9 C14 1.313(14) . ?
C9 C10 1.42(2) . ?
C10 C11 1.47(2) . ?
C11 C12 1.37(3) . ?
C12 C13 1.30(4) . ?
C13 C14 1.46(3) . ?
C15 C16 1.339(11) . ?
C15 C20 1.402(12) . ?
C16 C17 1.388(12) . ?
C17 C18 1.37(2) . ?
C18 C19 1.33(2) . ?
C19 C20 1.35(2) . ?
C21 C22 1.390(8) . ?
C21 C26 1.395(8) . ?
C22 C23 1.386(8) . ?
C23 C24 1.364(10) . ?
C24 C25 1.354(9) . ?
C25 C26 1.378(8) . ?
C27 C32 1.383(7) . ?
C27 C28 1.389(8) . ?
C28 C29 1.388(9) . ?
C29 C30 1.375(10) . ?
C30 C31 1.391(10) . ?
C31 C32 1.381(8) . ?
C33 C38 1.389(7) . ?
C33 C34 1.396(8) . ?
C34 C35 1.401(8) . ?
C35 C36 1.388(9) . ?
C36 C37 1.373(10) . ?
C37 C38 1.373(9) . ?
C39 C44 1.385(9) . ?
C39 C40 1.401(9) . ?
C40 C41 1.389(9) . ?
C41 C42 1.357(12) . ?
C42 C43 1.370(12) . ?
C43 C44 1.403(9) . ?
C45 C46 1.387(8) . ?
C45 C50 1.397(8) . ?
C46 C47 1.406(9) . ?
C47 C48 1.375(10) . ?
C48 C49 1.356(10) . ?
C49 C50 1.372(9) . ?
C51 C52 1.393(7) . ?
C51 C56 1.394(8) . ?
C52 C53 1.400(9) . ?
C53 C54 1.368(10) . ?
C54 C55 1.373(9) . ?
C55 C56 1.402(8) . ?
P3 F5 1.516(6) . ?
P3 F6 1.541(6) . ?
P3 F3 1.544(6) . ?
P3 F1 1.547(5) . ?
P3 F4 1.556(5) . ?
P3 F2 1.582(5) . ?
